data_4079155
loop_
_publ_author_name
'Ko, Chi-Chiu'
'Ng, Chi-On'
'Yiu, Shek-Man'

_publ_section_title
;
 Luminescent Rhenium(I) Phenanthroline Complexes with a
 Benzoxazol-2-ylidene Ligand: Synthesis, Characterization, and
 Photophysical Study
;
_journal_issue 20
_journal_name_full Organometallics
_journal_page_first 7074
_journal_paper_doi 10.1021/om300526e
_journal_volume 31
_journal_year 2012
_chemical_formula_moiety 'C34 H26 N3 O2 P Re, C F3 O3 S'
_chemical_formula_sum 'C35 H26 F3 N3 O5 P Re S'
_chemical_formula_weight 874.82
_chemical_name_systematic
;
 ? 
;
_space_group_crystal_system monoclinic
_space_group_IT_number 14
_space_group_name_Hall '-P 2ybc'
_space_group_name_H-M_alt 'P 1 21/c 1'
_symmetry_space_group_name_Hall '-P 2ybc'
_symmetry_space_group_name_H-M 'P 1 21/c 1'
_atom_sites_solution_hydrogens geom
_atom_sites_solution_primary direct
_atom_sites_solution_secondary difmap
_audit_creation_date 2012-03-02
_audit_creation_method
;
  Olex2 1.1
  (compiled 2011.08.18 svn.r1932, GUI svn.r3819)
;
_cell_angle_alpha 90.00
_cell_angle_beta 107.215(4)
_cell_angle_gamma 90.00
_cell_formula_units_Z 4
_cell_length_a 11.9288(4)
_cell_length_b 17.8388(5)
_cell_length_c 17.6239(5)
_cell_measurement_reflns_used 7641
_cell_measurement_temperature 133(2)
_cell_measurement_theta_max 71.4923
_cell_measurement_theta_min 3.6071
_cell_volume 3582.3(2)
_computing_molecular_graphics
;
O. V. Dolomanov, L. J. Bourhis, R. J. Gildea, J. A. K. Howard and H. Puschmann,
OLEX2: a complete structure solution, refinement and analysis program.
J. Appl. Cryst. (2009). 42, 339-341.
;
_computing_publication_material
;
O. V. Dolomanov, L. J. Bourhis, R. J. Gildea, J. A. K. Howard and H. Puschmann,
OLEX2: a complete structure solution, refinement and analysis program.
J. Appl. Cryst. (2009). 42, 339-341.
;
_computing_structure_refinement
;
XL, G.M. Sheldrick, Acta Cryst.
(2008). A64, 112-122
;
_computing_structure_solution 'SHELXS-97 (Sheldrick, 1990)'
_diffrn_ambient_temperature 133(2)
_diffrn_detector_area_resol_mean 16.1270
_diffrn_measured_fraction_theta_full 0.999
_diffrn_measured_fraction_theta_max 0.999
_diffrn_measurement_device_type 'Xcalibur, Sapphire3, Gemini ultra'
_diffrn_measurement_method '\w scans'
_diffrn_radiation_monochromator mirror
_diffrn_radiation_type 'CU K\a'
_diffrn_radiation_wavelength 1.54184
_diffrn_reflns_av_R_equivalents 0.0253
_diffrn_reflns_av_unetI/netI 0.0264
_diffrn_reflns_limit_h_max 14
_diffrn_reflns_limit_h_min -14
_diffrn_reflns_limit_k_max 20
_diffrn_reflns_limit_k_min -21
_diffrn_reflns_limit_l_max 21
_diffrn_reflns_limit_l_min -17
_diffrn_reflns_number 14051
_diffrn_reflns_theta_full 66.99
_diffrn_reflns_theta_max 66.99
_diffrn_reflns_theta_min 3.61
_diffrn_source 'Enhance Ultra (Cu) X-ray Source'
_diffrn_source_current n/a
_diffrn_source_voltage n/a
_exptl_absorpt_coefficient_mu 8.123
_exptl_absorpt_correction_T_max 1.00000
_exptl_absorpt_correction_T_min 0.22836
_exptl_absorpt_correction_type multi-scan
_exptl_absorpt_process_details
;
CrysAlisPro, Agilent Technologies,
Version 1.171.35.11 (release 16-05-2011 CrysAlis171 .NET)
(compiled May 16 2011,17:55:39)
Empirical absorption correction using spherical harmonics,
 implemented in SCALE3 ABSPACK scaling algorithm.
;
_exptl_crystal_colour yellow
_exptl_crystal_density_diffrn 1.622
_exptl_crystal_density_method 'not measured'
_exptl_crystal_description plate
_exptl_crystal_F_000 1720
_exptl_crystal_size_max 0.46
_exptl_crystal_size_mid 0.12
_exptl_crystal_size_min 0.01
_platon_squeeze_details
;
;
_refine_diff_density_max 1.821
_refine_diff_density_min -1.416
_refine_diff_density_rms 0.091
_refine_ls_extinction_method none
_refine_ls_goodness_of_fit_ref 1.043
_refine_ls_hydrogen_treatment constr
_refine_ls_matrix_type full
_refine_ls_number_parameters 515
_refine_ls_number_reflns 6382
_refine_ls_number_restraints 148
_refine_ls_restrained_S_all 1.055
_refine_ls_R_factor_all 0.0388
_refine_ls_R_factor_gt 0.0348
_refine_ls_shift/su_max 0.002
_refine_ls_shift/su_mean 0.000
_refine_ls_structure_factor_coef Fsqd
_refine_ls_weighting_details 'calc w=1/[\s^2^(Fo^2^)+(0.0483P)^2^+6.6357P] where P=(Fo^2^+2Fc^2^)/3'
_refine_ls_weighting_scheme calc
_refine_ls_wR_factor_gt 0.0896
_refine_ls_wR_factor_ref 0.0929
_reflns_number_gt 5750
_reflns_number_total 6382
_reflns_threshold_expression >2sigma(I)
_cod_data_source_file om300526e_si_002.cif
_cod_data_source_block Re_P2(022412a_on)
_cod_original_cell_volume 3582.28(19)
_cod_database_code 4079155

loop_
_space_group_symop_id
_space_group_symop_operation_xyz
1 'x, y, z'
2 '-x, y+1/2, -z+1/2'
3 '-x, -y, -z'
4 'x, -y-1/2, z-1/2'

loop_
_atom_site_label
_atom_site_type_symbol
_atom_site_fract_x
_atom_site_fract_y
_atom_site_fract_z
_atom_site_U_iso_or_equiv
_atom_site_adp_type
_atom_site_occupancy
_atom_site_symmetry_multiplicity
_atom_site_calc_flag
_atom_site_refinement_flags
_atom_site_disorder_assembly
_atom_site_disorder_group
Re1 Re 0.816768(16) 0.060932(10) 0.755251(12) 0.03805(9) Uani 1 1 d . . .
P1 P 1.00175(9) 0.08998(5) 0.74017(6) 0.0363(2) Uani 1 1 d . . .
O1 O 0.8312(3) 0.19759(19) 0.8626(2) 0.0612(9) Uani 1 1 d . . .
O2 O 0.9296(4) -0.0346(2) 0.9014(2) 0.0684(11) Uani 1 1 d . . .
N1 N 0.7221(3) 0.1115(2) 0.6419(3) 0.0495(9) Uani 1 1 d . . .
N2 N 0.7897(3) -0.03130(19) 0.6705(2) 0.0405(8) Uani 1 1 d . . .
N3 N 0.6471(3) 0.0348(2) 0.7599(3) 0.0467(9) Uani 1 1 d . . .
C1 C 0.8253(4) 0.1466(2) 0.8218(3) 0.0445(10) Uani 1 1 d . . .
C2 C 0.8887(4) 0.0020(3) 0.8475(3) 0.0500(11) Uani 1 1 d . . .
C3 C 0.5563(5) 0.0242(3) 0.7636(4) 0.0641(15) Uani 1 1 d . . .
C4 C 0.4382(6) 0.0088(5) 0.7707(6) 0.100(3) Uani 1 1 d . . .
H4A H 0.3829 0.0017 0.7177 0.150 Uiso 1 1 calc R . .
H4B H 0.4127 0.0512 0.7969 0.150 Uiso 1 1 calc R . .
H4C H 0.4407 -0.0367 0.8023 0.150 Uiso 1 1 calc R . .
C5 C 0.6857(5) 0.1823(3) 0.6282(4) 0.0634(15) Uani 1 1 d . . .
H5 H 0.7028 0.2162 0.6717 0.076 Uiso 1 1 calc R . .
C6 C 0.6243(6) 0.2085(3) 0.5539(4) 0.083(2) Uani 1 1 d . . .
H6 H 0.6010 0.2596 0.5474 0.099 Uiso 1 1 calc R . .
C7 C 0.5968(6) 0.1621(3) 0.4898(4) 0.091(2) Uani 1 1 d . . .
H7 H 0.5567 0.1803 0.4383 0.109 Uiso 1 1 calc R . .
C8 C 0.6298(6) 0.0860(3) 0.5023(4) 0.0727(18) Uani 1 1 d . . .
C9 C 0.6007(7) 0.0309(4) 0.4408(4) 0.091(2) Uani 1 1 d . . .
H9 H 0.5574 0.0454 0.3885 0.110 Uiso 1 1 calc R . .
C10 C 0.6334(7) -0.0417(4) 0.4555(4) 0.086(2) Uani 1 1 d . . .
H10 H 0.6128 -0.0769 0.4132 0.103 Uiso 1 1 calc R . .
C11 C 0.6975(6) -0.0662(3) 0.5326(3) 0.0613(15) Uani 1 1 d . . .
C12 C 0.7372(5) -0.1406(3) 0.5511(3) 0.0610(14) Uani 1 1 d . . .
H12 H 0.7199 -0.1781 0.5111 0.073 Uiso 1 1 calc R . .
C13 C 0.8008(5) -0.1577(3) 0.6273(3) 0.0548(12) Uani 1 1 d . . .
H13 H 0.8285 -0.2073 0.6406 0.066 Uiso 1 1 calc R . .
C14 C 0.8250(4) -0.1019(2) 0.6855(3) 0.0473(11) Uani 1 1 d . . .
H14 H 0.8688 -0.1150 0.7382 0.057 Uiso 1 1 calc R . .
C15 C 0.7276(4) -0.0135(3) 0.5944(3) 0.0500(11) Uani 1 1 d . . .
C16 C 0.6923(5) 0.0634(3) 0.5789(3) 0.0539(13) Uani 1 1 d . . .
C17 C 1.0034(4) 0.1695(2) 0.6737(3) 0.0383(9) Uani 1 1 d . . .
C18 C 0.9539(4) 0.2366(2) 0.6883(3) 0.0426(10) Uani 1 1 d . . .
H18 H 0.9247 0.2402 0.7328 0.051 Uiso 1 1 calc R . .
C19 C 0.9463(4) 0.2979(2) 0.6397(3) 0.0481(11) Uani 1 1 d . . .
H19 H 0.9131 0.3433 0.6512 0.058 Uiso 1 1 calc R . .
C20 C 0.9869(5) 0.2935(3) 0.5743(3) 0.0519(11) Uani 1 1 d . . .
H20 H 0.9783 0.3349 0.5392 0.062 Uiso 1 1 calc R . .
C21 C 1.0399(5) 0.2287(3) 0.5601(3) 0.0595(14) Uani 1 1 d . . .
H21 H 1.0702 0.2261 0.5161 0.071 Uiso 1 1 calc R . .
C22 C 1.0496(5) 0.1672(3) 0.6095(3) 0.0540(12) Uani 1 1 d . . .
H22 H 1.0878 0.1231 0.5997 0.065 Uiso 1 1 calc R . .
C23 C 1.0628(4) 0.0116(2) 0.6989(3) 0.0430(10) Uani 1 1 d . . .
C24 C 1.0157(5) -0.0086(3) 0.6192(3) 0.0569(13) Uani 1 1 d . . .
H24 H 0.9565 0.0216 0.5849 0.068 Uiso 1 1 calc R . .
C25 C 1.0542(8) -0.0721(3) 0.5897(4) 0.080(2) Uani 1 1 d . . .
H25 H 1.0215 -0.0848 0.5352 0.096 Uiso 1 1 calc R . .
C26 C 1.1389(7) -0.1172(3) 0.6379(5) 0.083(2) Uani 1 1 d . . .
H26 H 1.1659 -0.1601 0.6166 0.100 Uiso 1 1 calc R . .
C27 C 1.1843(5) -0.1002(3) 0.7165(5) 0.0718(19) Uani 1 1 d . . .
H27 H 1.2413 -0.1323 0.7502 0.086 Uiso 1 1 calc R . .
C28 C 1.1472(5) -0.0351(3) 0.7481(4) 0.0545(12) Uani 1 1 d . . .
H28 H 1.1797 -0.0233 0.8028 0.065 Uiso 1 1 calc R . .
C29 C 1.1224(4) 0.1168(2) 0.8273(3) 0.0407(9) Uani 1 1 d . . .
C30 C 1.2297(4) 0.1387(2) 0.8176(3) 0.0473(11) Uani 1 1 d . . .
H30 H 1.2386 0.1398 0.7657 0.057 Uiso 1 1 calc R . .
C31 C 1.3228(4) 0.1588(3) 0.8815(4) 0.0555(13) Uani 1 1 d . . .
H31 H 1.3949 0.1740 0.8737 0.067 Uiso 1 1 calc R . .
C32 C 1.3109(4) 0.1566(3) 0.9582(3) 0.0549(13) Uani 1 1 d . . .
H32 H 1.3751 0.1696 1.0028 0.066 Uiso 1 1 calc R . .
C33 C 1.2061(4) 0.1355(3) 0.9683(3) 0.0551(12) Uani 1 1 d . . .
H33 H 1.1976 0.1343 1.0202 0.066 Uiso 1 1 calc R . .
C34 C 1.1117(4) 0.1159(3) 0.9035(3) 0.0479(11) Uani 1 1 d . . .
H34 H 1.0393 0.1018 0.9115 0.057 Uiso 1 1 calc R . .
C35 C 0.3717(9) 0.3158(5) 0.7218(6) 0.0484(18) Uani 0.45 1 d PDU A 1
S1 S 0.4734(3) 0.24904(19) 0.7072(2) 0.0662(8) Uani 0.45 1 d PDU A 1
F1 F 0.3179(18) 0.3630(12) 0.6605(14) 0.067(3) Uani 0.45 1 d PDU A 1
F2 F 0.2644(16) 0.2802(15) 0.7090(11) 0.065(3) Uani 0.45 1 d PDU A 1
F3 F 0.4107(7) 0.3546(4) 0.7891(4) 0.0580(15) Uani 0.45 1 d PDU A 1
O3 O 0.5776(15) 0.2980(11) 0.7153(10) 0.086(4) Uani 0.45 1 d PDU A 1
O4 O 0.5077(18) 0.2095(9) 0.7847(9) 0.089(3) Uani 0.45 1 d PDU A 1
O5 O 0.4164(11) 0.2094(7) 0.6383(7) 0.097(3) Uani 0.45 1 d PDU A 1
C35A C 0.3490(8) 0.2941(5) 0.6811(5) 0.0533(17) Uani 0.55 1 d PDU B 2
S1A S 0.4959(2) 0.2879(2) 0.74628(17) 0.0661(6) Uani 0.55 1 d PDU B 2
F1A F 0.3434(16) 0.3673(10) 0.6583(14) 0.078(4) Uani 0.55 1 d PDU B 2
F2A F 0.2771(14) 0.2755(12) 0.7284(9) 0.070(3) Uani 0.55 1 d PDU B 2
F3A F 0.3361(7) 0.2502(4) 0.6160(4) 0.0799(18) Uani 0.55 1 d PDU B 2
O3A O 0.5586(12) 0.3136(9) 0.6895(8) 0.085(3) Uani 0.55 1 d PDU B 2
O4A O 0.5009(18) 0.2058(8) 0.7568(7) 0.096(3) Uani 0.55 1 d PDU B 2
O5A O 0.4905(9) 0.3379(6) 0.8089(5) 0.090(2) Uani 0.55 1 d PDU B 2

loop_
_atom_site_aniso_label
_atom_site_aniso_U_11
_atom_site_aniso_U_22
_atom_site_aniso_U_33
_atom_site_aniso_U_23
_atom_site_aniso_U_13
_atom_site_aniso_U_12
Re1 0.03479(12) 0.02384(12) 0.05250(14) -0.00589(7) 0.00827(9) -0.00102(7)
P1 0.0363(5) 0.0214(5) 0.0488(6) -0.0038(4) 0.0088(4) -0.0002(4)
O1 0.072(2) 0.0368(18) 0.069(2) -0.0138(17) 0.0126(18) 0.0036(17)
O2 0.091(3) 0.0393(19) 0.066(2) 0.0100(18) 0.010(2) 0.000(2)
N1 0.041(2) 0.0312(19) 0.068(3) -0.0070(18) 0.0022(18) -0.0010(16)
N2 0.0403(19) 0.0242(17) 0.053(2) -0.0050(15) 0.0080(16) -0.0046(15)
N3 0.033(2) 0.036(2) 0.068(2) -0.0049(18) 0.0097(17) -0.0041(16)
C1 0.044(2) 0.032(2) 0.057(3) -0.003(2) 0.014(2) 0.0029(19)
C2 0.052(3) 0.033(2) 0.068(3) -0.017(2) 0.022(2) -0.010(2)
C3 0.055(3) 0.049(3) 0.091(4) -0.020(3) 0.025(3) -0.008(3)
C4 0.060(4) 0.100(6) 0.159(8) -0.035(5) 0.060(5) -0.007(4)
C5 0.053(3) 0.033(2) 0.084(4) -0.006(2) -0.009(3) 0.011(2)
C6 0.072(4) 0.039(3) 0.107(5) 0.003(3) -0.022(4) 0.014(3)
C7 0.096(5) 0.048(3) 0.089(5) 0.004(3) -0.035(4) 0.005(3)
C8 0.076(4) 0.044(3) 0.070(4) -0.004(3) -0.021(3) -0.003(3)
C9 0.121(6) 0.052(3) 0.067(4) 0.000(3) -0.026(4) -0.005(4)
C10 0.120(6) 0.052(3) 0.062(4) -0.015(3) -0.010(4) -0.008(4)
C11 0.076(4) 0.036(3) 0.059(3) -0.008(2) 0.002(3) -0.010(2)
C12 0.083(4) 0.033(2) 0.064(3) -0.016(2) 0.018(3) -0.010(2)
C13 0.068(3) 0.024(2) 0.069(3) -0.006(2) 0.015(3) -0.002(2)
C14 0.052(3) 0.028(2) 0.058(3) -0.0025(19) 0.011(2) -0.0047(19)
C15 0.050(3) 0.031(2) 0.061(3) -0.007(2) 0.004(2) -0.006(2)
C16 0.047(3) 0.035(2) 0.066(3) -0.003(2) -0.005(2) -0.004(2)
C17 0.040(2) 0.0232(19) 0.049(2) -0.0027(16) 0.0087(18) -0.0024(16)
C18 0.047(2) 0.030(2) 0.049(2) -0.0020(18) 0.0115(19) 0.0025(18)
C19 0.052(3) 0.029(2) 0.062(3) 0.002(2) 0.015(2) 0.0043(19)
C20 0.066(3) 0.033(2) 0.055(3) 0.002(2) 0.014(2) -0.009(2)
C21 0.087(4) 0.038(3) 0.063(3) -0.007(2) 0.036(3) -0.013(3)
C22 0.067(3) 0.030(2) 0.073(3) -0.013(2) 0.032(3) -0.005(2)
C23 0.047(2) 0.0181(18) 0.073(3) -0.0033(19) 0.031(2) -0.0011(17)
C24 0.081(4) 0.033(2) 0.067(3) -0.013(2) 0.039(3) -0.011(2)
C25 0.137(7) 0.032(3) 0.094(5) -0.014(3) 0.072(5) -0.013(3)
C26 0.125(6) 0.025(3) 0.138(6) -0.013(3) 0.099(5) -0.006(3)
C27 0.061(3) 0.024(2) 0.149(6) 0.012(3) 0.060(4) 0.003(2)
C28 0.050(3) 0.030(2) 0.091(4) 0.003(2) 0.032(3) 0.000(2)
C29 0.037(2) 0.0242(19) 0.055(3) -0.0037(17) 0.0051(18) 0.0025(17)
C30 0.041(2) 0.032(2) 0.065(3) 0.005(2) 0.010(2) 0.0041(19)
C31 0.032(2) 0.036(2) 0.088(4) 0.007(2) 0.003(2) 0.0014(19)
C32 0.043(3) 0.037(2) 0.069(3) 0.001(2) -0.008(2) 0.003(2)
C33 0.051(3) 0.047(3) 0.058(3) -0.005(2) 0.002(2) 0.005(2)
C34 0.041(2) 0.037(2) 0.061(3) -0.005(2) 0.008(2) -0.0018(19)
C35 0.057(4) 0.038(4) 0.043(4) -0.007(3) 0.005(4) -0.009(3)
S1 0.0664(19) 0.0450(15) 0.094(2) -0.0236(17) 0.0336(17) -0.0128(14)
F1 0.071(7) 0.065(5) 0.056(4) 0.005(4) 0.007(5) -0.001(4)
F2 0.047(4) 0.076(6) 0.069(7) -0.002(5) 0.010(4) -0.007(4)
F3 0.063(4) 0.057(4) 0.047(3) -0.014(3) 0.006(3) 0.006(3)
O3 0.066(5) 0.098(8) 0.100(8) -0.028(6) 0.037(6) -0.024(5)
O4 0.074(6) 0.076(6) 0.118(6) 0.013(5) 0.033(6) 0.029(5)
O5 0.094(6) 0.080(6) 0.118(5) -0.053(5) 0.032(5) -0.006(5)
C35A 0.061(4) 0.047(4) 0.051(4) -0.011(3) 0.015(3) -0.011(4)
S1A 0.0491(13) 0.0828(18) 0.0645(14) -0.0032(14) 0.0137(11) 0.0014(12)
F1A 0.096(8) 0.057(4) 0.079(5) 0.012(3) 0.021(5) 0.005(5)
F2A 0.063(5) 0.068(5) 0.082(7) 0.002(5) 0.027(5) -0.011(5)
F3A 0.095(4) 0.079(4) 0.059(3) -0.027(3) 0.013(3) -0.023(4)
O3A 0.069(5) 0.086(6) 0.112(7) -0.009(5) 0.046(5) -0.009(5)
O4A 0.113(7) 0.085(4) 0.092(7) 0.020(5) 0.034(6) 0.035(5)
O5A 0.081(5) 0.115(6) 0.063(4) -0.030(4) 0.002(3) 0.000(5)

loop_
_atom_type_symbol
_atom_type_description
_atom_type_scat_dispersion_real
_atom_type_scat_dispersion_imag
_atom_type_scat_source
C C 0.0181 0.0091 'International Tables Vol C Tables 4.2.6.8 and 6.1.1.4'
H H 0.0000 0.0000 'International Tables Vol C Tables 4.2.6.8 and 6.1.1.4'
N N 0.0311 0.0180 'International Tables Vol C Tables 4.2.6.8 and 6.1.1.4'
O O 0.0492 0.0322 'International Tables Vol C Tables 4.2.6.8 and 6.1.1.4'
F F 0.0727 0.0534 'International Tables Vol C Tables 4.2.6.8 and 6.1.1.4'
P P 0.2955 0.4335 'International Tables Vol C Tables 4.2.6.8 and 6.1.1.4'
S S 0.3331 0.5567 'International Tables Vol C Tables 4.2.6.8 and 6.1.1.4'
Re Re -5.2083 5.8923 'International Tables Vol C Tables 4.2.6.8 and 6.1.1.4'

loop_
_geom_angle_atom_site_label_1
_geom_angle_atom_site_label_2
_geom_angle_atom_site_label_3
_geom_angle
N1 Re1 P1 93.11(11)
N1 Re1 N2 75.70(14)
N2 Re1 P1 92.43(10)
N3 Re1 P1 175.96(12)
N3 Re1 N1 83.32(16)
N3 Re1 N2 84.87(15)
C1 Re1 P1 90.68(14)
C1 Re1 N1 98.68(17)
C1 Re1 N2 173.71(16)
C1 Re1 N3 91.72(18)
C1 Re1 C2 89.34(19)
C2 Re1 P1 91.01(15)
C2 Re1 N1 170.93(16)
C2 Re1 N2 96.07(16)
C2 Re1 N3 92.27(18)
C17 P1 Re1 115.31(14)
C23 P1 Re1 111.97(14)
C23 P1 C17 104.8(2)
C23 P1 C29 103.1(2)
C29 P1 Re1 119.50(16)
C29 P1 C17 100.28(19)
C5 N1 Re1 127.6(4)
C5 N1 C16 117.1(4)
C16 N1 Re1 115.2(3)
C14 N2 Re1 127.2(3)
C14 N2 C15 117.6(4)
C15 N2 Re1 115.2(3)
C3 N3 Re1 176.8(4)
O1 C1 Re1 179.2(5)
O2 C2 Re1 178.2(4)
N3 C3 C4 178.2(8)
C3 C4 H4A 109.5
C3 C4 H4B 109.5
C3 C4 H4C 109.5
H4A C4 H4B 109.5
H4A C4 H4C 109.5
H4B C4 H4C 109.5
N1 C5 H5 118.4
N1 C5 C6 123.1(5)
C6 C5 H5 118.4
C5 C6 H6 119.6
C7 C6 C5 120.8(5)
C7 C6 H6 119.6
C6 C7 H7 121.1
C6 C7 C8 117.9(6)
C8 C7 H7 121.1
C7 C8 C9 123.3(6)
C16 C8 C7 118.2(5)
C16 C8 C9 118.4(5)
C8 C9 H9 119.3
C10 C9 C8 121.4(6)
C10 C9 H9 119.3
C9 C10 H10 119.3
C9 C10 C11 121.5(6)
C11 C10 H10 119.3
C12 C11 C10 124.1(5)
C15 C11 C10 118.6(5)
C15 C11 C12 117.3(5)
C11 C12 H12 120.4
C13 C12 C11 119.1(5)
C13 C12 H12 120.4
C12 C13 H13 120.1
C12 C13 C14 119.8(4)
C14 C13 H13 120.1
N2 C14 C13 123.0(5)
N2 C14 H14 118.5
C13 C14 H14 118.5
N2 C15 C11 123.2(4)
N2 C15 C16 116.9(4)
C11 C15 C16 119.9(5)
N1 C16 C8 122.8(5)
N1 C16 C15 117.0(5)
C8 C16 C15 120.2(5)
C18 C17 P1 117.4(3)
C18 C17 C22 117.6(4)
C22 C17 P1 125.0(3)
C17 C18 H18 119.3
C19 C18 C17 121.5(4)
C19 C18 H18 119.3
C18 C19 H19 119.9
C18 C19 C20 120.1(4)
C20 C19 H19 119.9
C19 C20 H20 120.2
C21 C20 C19 119.5(5)
C21 C20 H20 120.2
C20 C21 H21 119.7
C20 C21 C22 120.7(5)
C22 C21 H21 119.7
C17 C22 H22 119.8
C21 C22 C17 120.5(4)
C21 C22 H22 119.8
C24 C23 P1 120.6(4)
C28 C23 P1 120.7(4)
C28 C23 C24 118.2(4)
C23 C24 H24 119.6
C25 C24 C23 120.7(6)
C25 C24 H24 119.6
C24 C25 H25 119.5
C26 C25 C24 120.9(7)
C26 C25 H25 119.5
C25 C26 H26 120.1
C27 C26 C25 119.8(5)
C27 C26 H26 120.1
C26 C27 H27 119.8
C26 C27 C28 120.4(6)
C28 C27 H27 119.8
C23 C28 C27 119.9(6)
C23 C28 H28 120.1
C27 C28 H28 120.1
C30 C29 P1 119.4(4)
C34 C29 P1 122.4(3)
C34 C29 C30 118.2(4)
C29 C30 H30 119.4
C31 C30 C29 121.3(5)
C31 C30 H30 119.4
C30 C31 H31 120.1
C30 C31 C32 119.7(5)
C32 C31 H31 120.1
C31 C32 H32 120.3
C33 C32 C31 119.4(5)
C33 C32 H32 120.3
C32 C33 H33 119.6
C32 C33 C34 120.8(5)
C34 C33 H33 119.6
C29 C34 C33 120.6(5)
C29 C34 H34 119.7
C33 C34 H34 119.7
F1 C35 S1 118.6(14)
F1 C35 F2 87.6(16)
F2 C35 S1 107.8(13)
F3 C35 S1 113.9(7)
F3 C35 F1 109.9(14)
F3 C35 F2 116.5(12)
O3 S1 C35 100.3(9)
O4 S1 C35 101.5(8)
O4 S1 O3 101.3(10)
O5 S1 C35 106.8(6)
O5 S1 O3 123.9(9)
O5 S1 O4 119.4(10)
F1A C35A S1A 101.6(10)
F1A C35A F2A 114.7(16)
F2A C35A S1A 105.0(9)
F3A C35A S1A 110.5(7)
F3A C35A F1A 108.6(14)
F3A C35A F2A 115.4(11)
O3A S1A C35A 98.1(7)
O4A S1A C35A 97.9(8)
O4A S1A O3A 112.4(9)
O5A S1A C35A 101.4(5)
O5A S1A O3A 118.1(8)
O5A S1A O4A 122.0(7)

loop_
_geom_bond_atom_site_label_1
_geom_bond_atom_site_label_2
_geom_bond_distance
Re1 P1 2.3570(11)
Re1 N1 2.178(4)
Re1 N2 2.181(3)
Re1 N3 2.102(4)
Re1 C1 1.911(4)
Re1 C2 1.913(6)
P1 C17 1.843(4)
P1 C23 1.824(4)
P1 C29 1.830(4)
O1 C1 1.148(6)
O2 C2 1.137(6)
N1 C5 1.335(6)
N1 C16 1.365(6)
N2 C14 1.330(6)
N2 C15 1.364(6)
N3 C3 1.120(7)
C3 C4 1.477(8)
C4 H4A 0.9800
C4 H4B 0.9800
C4 H4C 0.9800
C5 H5 0.9500
C5 C6 1.378(8)
C6 H6 0.9500
C6 C7 1.361(9)
C7 H7 0.9500
C7 C8 1.412(8)
C8 C9 1.427(9)
C8 C16 1.394(8)
C9 H9 0.9500
C9 C10 1.355(9)
C10 H10 0.9500
C10 C11 1.417(8)
C11 C12 1.413(7)
C11 C15 1.402(7)
C12 H12 0.9500
C12 C13 1.367(8)
C13 H13 0.9500
C13 C14 1.396(7)
C14 H14 0.9500
C15 C16 1.438(6)
C17 C18 1.393(6)
C17 C22 1.398(7)
C18 H18 0.9500
C18 C19 1.375(6)
C19 H19 0.9500
C19 C20 1.378(7)
C20 H20 0.9500
C20 C21 1.376(7)
C21 H21 0.9500
C21 C22 1.383(7)
C22 H22 0.9500
C23 C24 1.398(7)
C23 C28 1.394(7)
C24 H24 0.9500
C24 C25 1.380(7)
C25 H25 0.9500
C25 C26 1.372(11)
C26 H26 0.9500
C26 C27 1.363(10)
C27 H27 0.9500
C27 C28 1.415(8)
C28 H28 0.9500
C29 C30 1.398(6)
C29 C34 1.385(7)
C30 H30 0.9500
C30 C31 1.374(7)
C31 H31 0.9500
C31 C32 1.401(8)
C32 H32 0.9500
C32 C33 1.366(8)
C33 H33 0.9500
C33 C34 1.391(7)
C34 H34 0.9500
C35 S1 1.773(10)
C35 F1 1.371(15)
C35 F2 1.386(16)
C35 F3 1.331(11)
S1 O3 1.492(13)
S1 O4 1.483(13)
S1 O5 1.395(10)
C35A S1A 1.792(9)
C35A F1A 1.362(15)
C35A F2A 1.401(14)
C35A F3A 1.359(10)
S1A O3A 1.489(11)
S1A O4A 1.476(14)
S1A O5A 1.435(8)

loop_
_platon_squeeze_void_nr
_platon_squeeze_void_average_x
_platon_squeeze_void_average_y
_platon_squeeze_void_average_z
_platon_squeeze_void_volume
_platon_squeeze_void_count_electrons
_platon_squeeze_void_content
1 0.500 1.000 0.000 189 54 ' '
2 0.500 0.500 0.500 189 54 ' '
